data_7060246
loop_
_publ_author_name
'Ghosh, Soumen'
'Khan, Mehebub Ali'
'Bhattacharyya, Arghyadeep'
'Alam, Md. Akhtarul'
'Zangrando, Ennio'
'Guchhait, Nikhil'

_publ_section_title
;
 Cu(ii)-induced twisting of the biphenyl core: exploring the effect of
 structure and coordination environment of biphenyl-based chiral
 copper(ii) complexes on interaction with calf-thymus DNA
;
_journal_issue 46
_journal_name_full 'New Journal of Chemistry'
_journal_page_first 20275
_journal_page_last 20284
_journal_paper_doi 10.1039/C9NJ06184C
_journal_volume 44
_journal_year 2020
_chemical_formula_moiety 'C46 H33 Cu2 N6 O4, Cl O4'
_chemical_formula_sum 'C46 H33 Cl Cu2 N6 O8'
_chemical_formula_weight 960.31
_space_group_crystal_system monoclinic
_space_group_IT_number 14
_space_group_name_Hall '-P 2ybc'
_space_group_name_H-M_alt 'P 1 21/c 1'
_atom_sites_solution_hydrogens mixed
_audit_creation_date 2020-01-28
_audit_creation_method
;
Olex2 1.3-dev
(compiled 2020.01.20 svn.r60d3a05a for OlexSys, GUI svn.r5830)
;
_audit_update_record
;
2020-05-04 deposited with the CCDC.	2020-10-26 downloaded from the CCDC.
;
_cell_angle_alpha 90
_cell_angle_beta 116.1070(10)
_cell_angle_gamma 90
_cell_formula_units_Z 4
_cell_length_a 13.0869(4)
_cell_length_b 23.3791(7)
_cell_length_c 14.8644(4)
_cell_measurement_reflns_used 1279
_cell_measurement_temperature 296(2)
_cell_measurement_theta_max 17.04
_cell_measurement_theta_min 2.30
_cell_volume 4083.9(2)
_computing_cell_refinement 'Bruker SAINT'
_computing_data_collection 'Bruker APEX2'
_computing_data_reduction 'Bruker SAINT'
_computing_molecular_graphics 'Olex2 1.3-dev (Dolomanov et al., 2009)'
_computing_publication_material 'Olex2 1.3-dev (Dolomanov et al., 2009)'
_computing_structure_refinement 'SHELXL 2018/3 (Sheldrick, 2015)'
_computing_structure_solution 'SHELXS-97 (Sheldrick, 2008)'
_diffrn_ambient_temperature 296.15
_diffrn_measured_fraction_theta_full 0.999
_diffrn_measured_fraction_theta_max 0.998
_diffrn_measurement_device_type 'Bruker APEX-II CCD'
_diffrn_measurement_method '\f and \w scans'
_diffrn_radiation_type MoK\a
_diffrn_radiation_wavelength 0.71073
_diffrn_reflns_av_R_equivalents 0.0323
_diffrn_reflns_av_unetI/netI 0.0228
_diffrn_reflns_Laue_measured_fraction_full 0.999
_diffrn_reflns_Laue_measured_fraction_max 0.998
_diffrn_reflns_limit_h_max 16
_diffrn_reflns_limit_h_min -16
_diffrn_reflns_limit_k_max 30
_diffrn_reflns_limit_k_min -30
_diffrn_reflns_limit_l_max 19
_diffrn_reflns_limit_l_min -19
_diffrn_reflns_number 59870
_diffrn_reflns_point_group_measured_fraction_full 0.999
_diffrn_reflns_point_group_measured_fraction_max 0.998
_diffrn_reflns_theta_full 25.242
_diffrn_reflns_theta_max 27.499
_diffrn_reflns_theta_min 1.733
_exptl_absorpt_coefficient_mu 1.172
_exptl_absorpt_correction_T_max 0.763
_exptl_absorpt_correction_T_min 0.496
_exptl_absorpt_correction_type multi-scan
_exptl_crystal_colour green
_exptl_crystal_colour_primary green
_exptl_crystal_density_diffrn 1.562
_exptl_crystal_description prism
_exptl_crystal_F_000 1960
_exptl_crystal_size_max 0.24
_exptl_crystal_size_mid 0.18
_exptl_crystal_size_min 0.12
_refine_diff_density_max 0.432
_refine_diff_density_min -0.276
_refine_diff_density_rms 0.050
_refine_ls_extinction_method none
_refine_ls_goodness_of_fit_ref 1.045
_refine_ls_hydrogen_treatment mixed
_refine_ls_matrix_type full
_refine_ls_number_parameters 622
_refine_ls_number_reflns 9347
_refine_ls_number_restraints 70
_refine_ls_restrained_S_all 1.078
_refine_ls_R_factor_all 0.0502
_refine_ls_R_factor_gt 0.0342
_refine_ls_shift/su_max 0.002
_refine_ls_shift/su_mean 0.000
_refine_ls_structure_factor_coef Fsqd
_refine_ls_weighting_details 'w=1/[\s^2^(Fo^2^)+(0.0461P)^2^+1.7565P] where P=(Fo^2^+2Fc^2^)/3'
_refine_ls_weighting_scheme calc
_refine_ls_wR_factor_gt 0.0866
_refine_ls_wR_factor_ref 0.0968
_reflns_Friedel_coverage 0.000
_reflns_number_gt 7278
_reflns_number_total 9347
_reflns_threshold_expression 'I > 2\s(I)'
_cod_data_source_file c9nj06184c2.cif
_cod_data_source_block 1
_cod_database_code 7060246
_shelx_shelxl_version_number 2018/3
_shelx_space_group_comment
;
The symmetry employed for this shelxl refinement is uniquely defined
by the following loop, which should always be used as a source of
symmetry information in preference to the above space-group names.
They are only intended as comments.
;
_olex2_refinement_description
;
1. Fixed Uiso
 At 1.2 times of:
  All C(H) groups, All N(H) groups
2. Restrained distances
 Cl1-O5 \\sim Cl1A-O5A
 with sigma of 0.02
 Cl1-O6 \\sim Cl1A-O6A
 with sigma of 0.02
 Cl1-O7 \\sim Cl1A-O7A
 with sigma of 0.02
 Cl1-O8 \\sim Cl1A-O8A
 with sigma of 0.02
 O6-O8 \\sim O6A-O8A
 with sigma of 0.04
 O7-O8 \\sim O7A-O8A
 with sigma of 0.04
 O5-O7 \\sim O5A-O7A
 with sigma of 0.04
 O5-O8 \\sim O5A-O8A
 with sigma of 0.04
 O6-O7 \\sim O6A-O7A
 with sigma of 0.04
 O5-O6 \\sim O5A-O6A
 with sigma of 0.04
3. Uiso/Uaniso restraints and constraints
Uanis(Cl1) \\sim Ueq, Uanis(O7) \\sim Ueq, Uanis(O8) \\sim Ueq, Uanis(O5) \\sim
Ueq, Uanis(O6) \\sim Ueq, Uanis(O5A) \\sim Ueq, Uanis(Cl1A) \\sim Ueq,
Uanis(O7A) \\sim Ueq, Uanis(O8A) \\sim Ueq, Uanis(O6A) \\sim Ueq: with sigma of
0.01 and sigma for terminal atoms of 0.02
4. Others
 Sof(Cl1A)=Sof(O5A)=Sof(O6A)=Sof(O7A)=Sof(O8A)=1-FVAR(1)
 Sof(Cl1)=Sof(O5)=Sof(O6)=Sof(O7)=Sof(O8)=FVAR(1)
5.a Aromatic/amide H refined with riding coordinates:
 N2(H2), C18(H18), C17(H17), C16(H16), C15(H15), C23(H23), C22(H22), C21(H21),
 C20(H20), C37(H37), C38(H38), C39(H39), C40(H40), C41(H41), C35(H35), C34(H34),
  C29(H29), C30(H30), C31(H31), C32(H32), C10(H10), C9(H9), C2(H2A), C3(H3),
 C4(H4), C5(H5), C46(H46), C45(H45), C44(H44), C43(H43), C42(H42)
;
_olex2_submission_special_instructions 'No special instructions were received'

loop_
_space_group_symop_operation_xyz
'x, y, z'
'-x, y+1/2, -z+1/2'
'-x, -y, -z'
'x, -y-1/2, z-1/2'

loop_
_atom_site_label
_atom_site_type_symbol
_atom_site_fract_x
_atom_site_fract_y
_atom_site_fract_z
_atom_site_U_iso_or_equiv
_atom_site_adp_type
_atom_site_occupancy
_atom_site_site_symmetry_order
_atom_site_calc_flag
_atom_site_refinement_flags_posn
_atom_site_refinement_flags_adp
_atom_site_refinement_flags_occupancy
_atom_site_disorder_assembly
_atom_site_disorder_group
Cu1 Cu 0.48287(2) 0.52127(2) 0.68452(2) 0.04366(8) Uani 1 1 d . . . . .
Cu2 Cu 0.88650(2) 0.53942(2) 0.91055(2) 0.04067(8) Uani 1 1 d . . . . .
O2 O 0.50374(12) 0.60109(6) 0.73613(11) 0.0454(3) Uani 1 1 d . . . . .
O3 O 0.79416(12) 0.59164(6) 0.94472(12) 0.0458(4) Uani 1 1 d . . . . .
O4 O 0.96575(14) 0.47965(6) 0.88041(13) 0.0516(4) Uani 1 1 d . . . . .
Cl1 Cl 0.8800(5) 0.6338(3) 0.6228(5) 0.0710(14) Uani 0.565(10) 1 d D U P A 1
N1 N 0.61063(15) 0.54163(7) 0.66088(13) 0.0406(4) Uani 1 1 d . . . . .
N2 N 0.65143(16) 0.59534(7) 0.69893(14) 0.0450(4) Uani 1 1 d . . . . .
H2 H 0.711071 0.609743 0.697334 0.054 Uiso 1 1 calc R U . . .
N6 N 0.99815(15) 0.60071(8) 0.92428(13) 0.0452(4) Uani 1 1 d . . . . .
N4 N 0.75749(14) 0.49108(7) 0.88103(13) 0.0392(4) Uani 1 1 d . . . . .
N3 N 0.66947(15) 0.51555(7) 0.89745(15) 0.0449(4) Uani 1 1 d . . . . .
C33 C 0.8712(2) 0.31282(10) 0.78174(18) 0.0552(6) Uani 1 1 d . . . . .
C12 C 0.59186(19) 0.62308(9) 0.73814(16) 0.0422(5) Uani 1 1 d . . . . .
C13 C 0.63702(19) 0.67928(9) 0.78504(17) 0.0450(5) Uani 1 1 d . . . . .
C18 C 0.6763(2) 0.71660(11) 0.7346(2) 0.0624(7) Uani 1 1 d . . . . .
H18 H 0.671682 0.706170 0.672501 0.075 Uiso 1 1 calc R U . . .
C17 C 0.7220(3) 0.76893(12) 0.7752(3) 0.0800(9) Uani 1 1 d . . . . .
H17 H 0.746006 0.794206 0.740064 0.096 Uiso 1 1 calc R U . . .
C16 C 0.7317(3) 0.78321(11) 0.8680(3) 0.0798(9) Uani 1 1 d . . . . .
H16 H 0.764418 0.817946 0.896889 0.096 Uiso 1 1 calc R U . . .
C15 C 0.6933(2) 0.74637(10) 0.9190(2) 0.0618(7) Uani 1 1 d . . . . .
H15 H 0.700829 0.756900 0.981945 0.074 Uiso 1 1 calc R U . . .
C14 C 0.64350(19) 0.69388(9) 0.87909(17) 0.0446(5) Uani 1 1 d . . . . .
C19 C 0.59876(18) 0.65857(9) 0.93779(16) 0.0426(5) Uani 1 1 d . . . . .
C24 C 0.62188(17) 0.60054(9) 0.96072(16) 0.0418(5) Uani 1 1 d . . . . .
C23 C 0.5747(2) 0.57246(11) 1.0161(2) 0.0567(6) Uani 1 1 d . . . . .
H23 H 0.589309 0.533724 1.030012 0.068 Uiso 1 1 calc R U . . .
C22 C 0.5068(2) 0.60085(13) 1.0505(2) 0.0689(7) Uani 1 1 d . . . . .
H22 H 0.476134 0.581547 1.087704 0.083 Uiso 1 1 calc R U . . .
C21 C 0.4848(2) 0.65796(13) 1.0295(2) 0.0685(7) Uani 1 1 d . . . . .
H21 H 0.439806 0.677625 1.053212 0.082 Uiso 1 1 calc R U . . .
C20 C 0.5292(2) 0.68619(11) 0.97347(19) 0.0569(6) Uani 1 1 d . . . . .
H20 H 0.512443 0.724732 0.958934 0.068 Uiso 1 1 calc R U . . .
C25 C 0.70060(17) 0.56758(8) 0.93249(16) 0.0398(4) Uani 1 1 d . . . . .
C37 C 1.09524(19) 0.58866(11) 0.91877(17) 0.0518(5) Uani 1 1 d . . . . .
H37 H 1.108827 0.551227 0.905800 0.062 Uiso 1 1 calc R U . . .
C38 C 1.1755(2) 0.62986(14) 0.9317(2) 0.0689(8) Uani 1 1 d . . . . .
H38 H 1.242734 0.620180 0.928407 0.083 Uiso 1 1 calc R U . . .
C39 C 1.1557(3) 0.68505(14) 0.9493(2) 0.0765(9) Uani 1 1 d . . . . .
H39 H 1.209026 0.713430 0.957994 0.092 Uiso 1 1 calc R U . . .
C40 C 1.0559(3) 0.69811(12) 0.9539(2) 0.0685(7) Uani 1 1 d . . . . .
H40 H 1.040331 0.735483 0.965406 0.082 Uiso 1 1 calc R U . . .
C41 C 0.9794(2) 0.65499(10) 0.9413(2) 0.0573(6) Uani 1 1 d . . . . .
H41 H 0.911971 0.663896 0.944765 0.069 Uiso 1 1 calc R U . . .
C26 C 0.74039(18) 0.43964(9) 0.84658(16) 0.0401(4) Uani 1 1 d . . . . .
C27 C 0.82022(18) 0.40624(8) 0.82807(15) 0.0398(4) Uani 1 1 d . . . . .
C36 C 0.92805(19) 0.42816(9) 0.84617(16) 0.0441(5) Uani 1 1 d . . . . .
C35 C 1.0050(2) 0.39148(11) 0.82844(19) 0.0562(6) Uani 1 1 d . . . . .
H35 H 1.075656 0.405450 0.838147 0.067 Uiso 1 1 calc R U . . .
C34 C 0.9763(2) 0.33660(12) 0.7977(2) 0.0640(7) Uani 1 1 d . . . . .
H34 H 1.028183 0.313958 0.786714 0.077 Uiso 1 1 calc R U . . .
C28 C 0.7906(2) 0.34725(9) 0.79582(15) 0.0448(5) Uani 1 1 d . . . . .
C29 C 0.6873(2) 0.32161(10) 0.78093(17) 0.0533(6) Uani 1 1 d . . . . .
H29 H 0.632491 0.343554 0.788825 0.064 Uiso 1 1 calc R U . . .
C30 C 0.6649(3) 0.26492(11) 0.7550(2) 0.0665(7) Uani 1 1 d . . . . .
H30 H 0.595873 0.249076 0.745879 0.080 Uiso 1 1 calc R U . . .
C31 C 0.7451(3) 0.23124(12) 0.7424(2) 0.0791(9) Uani 1 1 d . . . . .
H31 H 0.729790 0.192899 0.725002 0.095 Uiso 1 1 calc R U . . .
C32 C 0.8451(3) 0.25430(12) 0.7554(2) 0.0735(8) Uani 1 1 d . . . . .
H32 H 0.898275 0.231387 0.746900 0.088 Uiso 1 1 calc R U . . .
C11 C 0.6664(2) 0.51144(9) 0.62441(16) 0.0434(5) Uani 1 1 d . . . . .
C7 C 0.63706(19) 0.45507(9) 0.58774(15) 0.0418(5) Uani 1 1 d . . . . .
C6 C 0.7069(2) 0.42544(9) 0.54831(15) 0.0455(5) Uani 1 1 d . . . . .
C1 C 0.6750(2) 0.36970(10) 0.50902(17) 0.0521(6) Uani 1 1 d . . . . .
C10 C 0.5771(2) 0.34467(10) 0.50880(19) 0.0586(6) Uani 1 1 d . . . . .
H10 H 0.555074 0.308542 0.480708 0.070 Uiso 1 1 calc R U . . .
C9 C 0.5140(2) 0.37110(10) 0.54780(18) 0.0536(6) Uani 1 1 d . . . . .
H9 H 0.450719 0.352599 0.547111 0.064 Uiso 1 1 calc R U . . .
C8 C 0.54292(19) 0.42718(9) 0.59021(16) 0.0446(5) Uani 1 1 d . . . . .
O1 O 0.47890(14) 0.44797(7) 0.62944(13) 0.0537(4) Uani 1 1 d . . . . .
C2 C 0.7425(3) 0.34072(11) 0.4703(2) 0.0667(7) Uani 1 1 d . . . . .
H2A H 0.720703 0.304409 0.442966 0.080 Uiso 1 1 calc R U . . .
C3 C 0.8374(3) 0.36433(13) 0.4720(2) 0.0745(8) Uani 1 1 d . . . . .
H3 H 0.880910 0.344239 0.447256 0.089 Uiso 1 1 calc R U . . .
C4 C 0.8696(3) 0.41916(13) 0.5112(2) 0.0702(7) Uani 1 1 d . . . . .
H4 H 0.934708 0.435683 0.512212 0.084 Uiso 1 1 calc R U . . .
C5 C 0.8061(2) 0.44904(12) 0.5483(2) 0.0602(6) Uani 1 1 d . . . . .
H5 H 0.828958 0.485584 0.574034 0.072 Uiso 1 1 calc R U . . .
N5 N 0.34636(17) 0.50683(8) 0.70509(15) 0.0513(5) Uani 1 1 d . . . . .
C46 C 0.2892(2) 0.45776(13) 0.6787(3) 0.0751(8) Uani 1 1 d . . . . .
H46 H 0.319050 0.428126 0.655766 0.090 Uiso 1 1 calc R U . . .
C45 C 0.1882(3) 0.44900(14) 0.6838(3) 0.0883(10) Uani 1 1 d . . . . .
H45 H 0.151969 0.413692 0.666424 0.106 Uiso 1 1 calc R U . . .
C44 C 0.1416(3) 0.49199(15) 0.7142(3) 0.0765(8) Uani 1 1 d . . . . .
H44 H 0.072966 0.486732 0.717769 0.092 Uiso 1 1 calc R U . . .
C43 C 0.1963(3) 0.54253(15) 0.7393(3) 0.0787(9) Uani 1 1 d . . . . .
H43 H 0.164672 0.573018 0.758582 0.094 Uiso 1 1 calc R U . . .
C42 C 0.2997(3) 0.54877(13) 0.7363(2) 0.0707(8) Uani 1 1 d . . . . .
H42 H 0.338359 0.583305 0.756647 0.085 Uiso 1 1 calc R U . . .
O5 O 0.7713(6) 0.6224(4) 0.5457(5) 0.129(4) Uani 0.565(10) 1 d D U P A 1
O6 O 0.8742(6) 0.6086(5) 0.7068(4) 0.140(4) Uani 0.565(10) 1 d D U P A 1
O7 O 0.9567(11) 0.6174(8) 0.6005(12) 0.281(7) Uani 0.565(10) 1 d D U P A 1
O8 O 0.8929(10) 0.6900(3) 0.6437(8) 0.220(5) Uani 0.565(10) 1 d D U P A 1
H26 H 0.668(2) 0.4243(11) 0.8312(18) 0.053(7) Uiso 1 1 d . . . . .
H11 H 0.725(2) 0.5279(10) 0.6252(19) 0.051(7) Uiso 1 1 d . . . . .
Cl1A Cl 0.8849(6) 0.6246(4) 0.6240(6) 0.0628(14) Uani 0.435(10) 1 d D U P A 2
O5A O 0.8731(12) 0.5971(4) 0.5381(6) 0.145(5) Uani 0.435(10) 1 d D U P A 2
O6A O 0.9192(7) 0.5767(3) 0.6870(6) 0.108(3) Uani 0.435(10) 1 d D U P A 2
O7A O 0.9697(10) 0.6589(6) 0.6422(11) 0.208(6) Uani 0.435(10) 1 d D U P A 2
O8A O 0.7855(9) 0.6481(4) 0.6095(12) 0.159(5) Uani 0.435(10) 1 d D U P A 2

loop_
_atom_site_aniso_label
_atom_site_aniso_U_11
_atom_site_aniso_U_22
_atom_site_aniso_U_33
_atom_site_aniso_U_23
_atom_site_aniso_U_13
_atom_site_aniso_U_12
Cu1 0.04346(15) 0.03937(14) 0.04883(16) -0.00361(11) 0.02093(12) -0.00292(11)
Cu2 0.03582(13) 0.03418(13) 0.05456(17) 0.00293(11) 0.02221(12) 0.00241(10)
O2 0.0434(8) 0.0427(8) 0.0498(9) -0.0043(6) 0.0204(7) -0.0004(6)
O3 0.0370(7) 0.0348(7) 0.0669(10) -0.0038(7) 0.0241(7) 0.0006(6)
O4 0.0475(9) 0.0431(8) 0.0748(11) 0.0010(8) 0.0365(8) 0.0037(7)
Cl1 0.0570(18) 0.078(2) 0.070(2) 0.0058(15) 0.0206(14) -0.0034(13)
N1 0.0467(10) 0.0345(8) 0.0392(9) -0.0036(7) 0.0175(8) -0.0041(7)
N2 0.0523(10) 0.0381(9) 0.0501(11) -0.0068(8) 0.0276(9) -0.0079(8)
N6 0.0432(10) 0.0471(10) 0.0447(10) 0.0061(8) 0.0189(8) -0.0065(8)
N4 0.0366(8) 0.0321(8) 0.0507(10) 0.0021(7) 0.0209(8) 0.0057(7)
N3 0.0394(9) 0.0350(9) 0.0666(12) -0.0010(8) 0.0293(9) 0.0024(7)
C33 0.0701(16) 0.0468(12) 0.0454(13) -0.0024(10) 0.0223(12) 0.0133(11)
C12 0.0479(12) 0.0364(10) 0.0400(11) 0.0005(8) 0.0172(9) 0.0029(9)
C13 0.0501(12) 0.0326(10) 0.0527(13) -0.0018(9) 0.0228(10) 0.0020(9)
C18 0.0861(19) 0.0458(13) 0.0638(16) -0.0021(11) 0.0407(15) -0.0063(12)
C17 0.116(3) 0.0457(14) 0.095(2) 0.0007(14) 0.061(2) -0.0168(15)
C16 0.115(3) 0.0367(13) 0.097(2) -0.0168(14) 0.055(2) -0.0210(14)
C15 0.0810(18) 0.0403(12) 0.0704(17) -0.0154(11) 0.0390(15) -0.0052(12)
C14 0.0485(12) 0.0320(10) 0.0540(13) -0.0034(9) 0.0232(10) 0.0058(9)
C19 0.0404(11) 0.0408(11) 0.0465(12) -0.0083(9) 0.0190(9) 0.0009(8)
C24 0.0381(10) 0.0410(11) 0.0481(12) -0.0056(9) 0.0208(9) 0.0001(8)
C23 0.0580(14) 0.0532(14) 0.0690(16) 0.0010(12) 0.0373(13) -0.0003(11)
C22 0.0675(17) 0.080(2) 0.0797(19) -0.0020(15) 0.0514(16) -0.0034(14)
C21 0.0611(16) 0.0786(19) 0.082(2) -0.0151(15) 0.0468(15) 0.0060(14)
C20 0.0566(14) 0.0518(13) 0.0660(16) -0.0099(11) 0.0302(12) 0.0108(11)
C25 0.0384(10) 0.0346(10) 0.0474(12) 0.0036(8) 0.0199(9) 0.0048(8)
C37 0.0473(12) 0.0646(15) 0.0463(13) 0.0006(11) 0.0231(10) -0.0092(11)
C38 0.0565(15) 0.094(2) 0.0611(16) -0.0073(15) 0.0307(13) -0.0253(15)
C39 0.082(2) 0.085(2) 0.0624(17) -0.0067(15) 0.0310(15) -0.0436(17)
C40 0.0799(19) 0.0528(15) 0.0678(17) 0.0003(13) 0.0279(15) -0.0198(13)
C41 0.0595(15) 0.0452(13) 0.0645(16) 0.0036(11) 0.0248(12) -0.0054(11)
C26 0.0394(11) 0.0351(10) 0.0431(11) 0.0031(8) 0.0156(9) 0.0023(8)
C27 0.0461(11) 0.0363(10) 0.0359(11) 0.0040(8) 0.0170(9) 0.0086(8)
C36 0.0521(12) 0.0410(11) 0.0429(12) 0.0052(9) 0.0243(10) 0.0105(9)
C35 0.0566(14) 0.0591(15) 0.0630(16) 0.0017(12) 0.0356(13) 0.0126(11)
C34 0.0733(17) 0.0607(15) 0.0654(16) -0.0042(12) 0.0375(14) 0.0232(13)
C28 0.0579(13) 0.0379(11) 0.0329(10) 0.0026(8) 0.0147(10) 0.0092(9)
C29 0.0617(15) 0.0416(12) 0.0480(13) -0.0023(10) 0.0162(11) 0.0018(10)
C30 0.0837(19) 0.0447(13) 0.0591(16) -0.0029(11) 0.0204(14) -0.0062(13)
C31 0.109(3) 0.0403(14) 0.074(2) -0.0105(13) 0.0273(18) 0.0014(15)
C32 0.099(2) 0.0482(15) 0.0688(18) -0.0085(13) 0.0327(17) 0.0223(15)
C11 0.0481(12) 0.0430(12) 0.0405(12) -0.0032(9) 0.0208(10) -0.0041(10)
C7 0.0506(12) 0.0384(11) 0.0331(10) 0.0005(8) 0.0154(9) 0.0014(9)
C6 0.0585(13) 0.0419(11) 0.0329(11) 0.0008(8) 0.0170(10) 0.0054(10)
C1 0.0755(16) 0.0421(12) 0.0395(12) 0.0034(9) 0.0261(11) 0.0071(11)
C10 0.0905(19) 0.0329(11) 0.0516(14) -0.0041(10) 0.0307(14) -0.0040(11)
C9 0.0677(15) 0.0411(12) 0.0503(13) -0.0017(10) 0.0244(12) -0.0078(11)
C8 0.0533(13) 0.0375(11) 0.0389(11) 0.0012(8) 0.0164(10) 0.0000(9)
O1 0.0558(9) 0.0430(8) 0.0680(11) -0.0104(7) 0.0326(8) -0.0103(7)
C2 0.106(2) 0.0435(13) 0.0591(16) -0.0028(11) 0.0438(16) 0.0138(14)
C3 0.097(2) 0.0706(18) 0.0727(19) -0.0021(15) 0.0522(18) 0.0202(17)
C4 0.0718(18) 0.0785(19) 0.0717(18) -0.0096(15) 0.0420(15) 0.0038(15)
C5 0.0664(16) 0.0601(15) 0.0579(15) -0.0113(12) 0.0309(13) -0.0006(12)
N5 0.0472(10) 0.0500(11) 0.0583(12) -0.0028(9) 0.0249(9) -0.0032(9)
C46 0.0606(16) 0.0604(16) 0.114(3) -0.0125(16) 0.0468(17) -0.0092(13)
C45 0.072(2) 0.071(2) 0.138(3) -0.014(2) 0.060(2) -0.0204(16)
C44 0.0608(17) 0.092(2) 0.091(2) 0.0015(18) 0.0458(17) -0.0093(16)
C43 0.077(2) 0.089(2) 0.094(2) -0.0122(18) 0.0595(19) 0.0005(17)
C42 0.0732(18) 0.0669(17) 0.088(2) -0.0180(15) 0.0500(17) -0.0129(14)
O5 0.091(4) 0.152(6) 0.092(4) 0.048(4) -0.008(3) -0.056(4)
O6 0.086(4) 0.262(10) 0.054(3) 0.029(4) 0.014(3) -0.032(5)
O7 0.194(9) 0.383(15) 0.382(15) -0.051(12) 0.232(10) 0.051(9)
O8 0.217(10) 0.110(6) 0.316(11) -0.074(6) 0.102(8) -0.071(6)
Cl1A 0.059(3) 0.074(2) 0.070(3) -0.0126(17) 0.042(2) -0.0220(18)
O5A 0.214(12) 0.129(6) 0.095(5) -0.036(4) 0.070(6) -0.029(6)
O6A 0.088(5) 0.107(5) 0.097(5) 0.017(4) 0.010(4) 0.011(4)
O7A 0.164(8) 0.181(10) 0.366(13) -0.147(9) 0.197(9) -0.125(8)
O8A 0.125(8) 0.134(7) 0.292(14) 0.069(8) 0.159(9) 0.062(6)

loop_
_atom_type_symbol
_atom_type_description
_atom_type_scat_dispersion_real
_atom_type_scat_dispersion_imag
_atom_type_scat_source
C C 0.0033 0.0016 'International Tables Vol C Tables 4.2.6.8 and 6.1.1.4'
H H 0.0000 0.0000 'International Tables Vol C Tables 4.2.6.8 and 6.1.1.4'
Cl Cl 0.1484 0.1585 'International Tables Vol C Tables 4.2.6.8 and 6.1.1.4'
Cu Cu 0.3201 1.2651 'International Tables Vol C Tables 4.2.6.8 and 6.1.1.4'
N N 0.0061 0.0033 'International Tables Vol C Tables 4.2.6.8 and 6.1.1.4'
O O 0.0106 0.0060 'International Tables Vol C Tables 4.2.6.8 and 6.1.1.4'

loop_
_geom_angle_atom_site_label_1
_geom_angle_atom_site_label_2
_geom_angle_atom_site_label_3
_geom_angle
_geom_angle_site_symmetry_1
_geom_angle_site_symmetry_3
_geom_angle_publ_flag
N1 Cu1 O2 81.65(7) . . ?
N1 Cu1 N5 175.18(8) . . ?
O1 Cu1 O2 171.91(7) . . ?
O1 Cu1 N1 90.32(7) . . ?
O1 Cu1 N5 93.33(8) . . ?
N5 Cu1 O2 94.64(7) . . ?
O3 Cu2 N6 91.94(7) . . ?
O4 Cu2 O3 171.98(6) . . ?
O4 Cu2 N6 95.79(7) . . ?
O4 Cu2 N4 91.69(7) . . ?
N4 Cu2 O3 80.98(6) . . ?
N4 Cu2 N6 168.79(7) . . ?
C12 O2 Cu1 111.29(13) . . ?
C25 O3 Cu2 110.64(12) . . ?
C36 O4 Cu2 127.67(14) . . ?
O5 Cl1 O6 102.3(5) . . ?
O7 Cl1 O5 111.7(9) . . ?
O7 Cl1 O6 117.9(9) . . ?
O7 Cl1 O8 109.2(10) . . ?
O8 Cl1 O5 110.8(7) . . ?
O8 Cl1 O6 104.7(9) . . ?
N2 N1 Cu1 111.20(13) . . ?
C11 N1 Cu1 129.88(15) . . ?
C11 N1 N2 118.61(18) . . ?
N1 N2 H2 122.4 . . ?
C12 N2 N1 115.25(18) . . ?
C12 N2 H2 122.4 . . ?
C37 N6 Cu2 121.04(16) . . ?
C41 N6 Cu2 120.97(16) . . ?
C41 N6 C37 118.0(2) . . ?
N3 N4 Cu2 115.38(12) . . ?
C26 N4 Cu2 128.59(15) . . ?
C26 N4 N3 116.01(17) . . ?
C25 N3 N4 108.16(16) . . ?
C34 C33 C28 119.3(2) . . ?
C34 C33 C32 121.7(2) . . ?
C28 C33 C32 118.9(3) . . ?
O2 C12 N2 120.09(19) . . ?
O2 C12 C13 123.2(2) . . ?
N2 C12 C13 116.7(2) . . ?
C18 C13 C12 117.9(2) . . ?
C18 C13 C14 120.7(2) . . ?
C14 C13 C12 121.3(2) . . ?
C13 C18 H18 119.6 . . ?
C17 C18 C13 120.9(3) . . ?
C17 C18 H18 119.6 . . ?
C18 C17 H17 120.4 . . ?
C16 C17 C18 119.2(3) . . ?
C16 C17 H17 120.4 . . ?
C17 C16 H16 119.8 . . ?
C17 C16 C15 120.4(3) . . ?
C15 C16 H16 119.8 . . ?
C16 C15 H15 119.0 . . ?
C16 C15 C14 122.1(3) . . ?
C14 C15 H15 119.0 . . ?
C13 C14 C19 125.39(19) . . ?
C15 C14 C13 116.7(2) . . ?
C15 C14 C19 117.9(2) . . ?
C24 C19 C14 125.40(18) . . ?
C20 C19 C14 117.0(2) . . ?
C20 C19 C24 117.6(2) . . ?
C19 C24 C25 122.42(19) . . ?
C23 C24 C19 119.8(2) . . ?
C23 C24 C25 117.72(19) . . ?
C24 C23 H23 119.3 . . ?
C22 C23 C24 121.3(2) . . ?
C22 C23 H23 119.3 . . ?
C23 C22 H22 120.3 . . ?
C21 C22 C23 119.3(3) . . ?
C21 C22 H22 120.3 . . ?
C22 C21 H21 119.9 . . ?
C22 C21 C20 120.2(2) . . ?
C20 C21 H21 119.9 . . ?
C19 C20 H20 119.1 . . ?
C21 C20 C19 121.8(2) . . ?
C21 C20 H20 119.1 . . ?
O3 C25 N3 124.78(18) . . ?
O3 C25 C24 117.91(18) . . ?
N3 C25 C24 117.30(18) . . ?
N6 C37 H37 118.9 . . ?
N6 C37 C38 122.1(3) . . ?
C38 C37 H37 118.9 . . ?
C37 C38 H38 120.3 . . ?
C39 C38 C37 119.4(3) . . ?
C39 C38 H38 120.3 . . ?
C38 C39 H39 120.5 . . ?
C38 C39 C40 119.1(3) . . ?
C40 C39 H39 120.5 . . ?
C39 C40 H40 120.6 . . ?
C39 C40 C41 118.8(3) . . ?
C41 C40 H40 120.6 . . ?
N6 C41 C40 122.6(3) . . ?
N6 C41 H41 118.7 . . ?
C40 C41 H41 118.7 . . ?
N4 C26 C27 125.1(2) . . ?
N4 C26 H26 115.6(15) . . ?
C27 C26 H26 119.3(15) . . ?
C26 C27 C28 118.1(2) . . ?
C36 C27 C26 121.38(19) . . ?
C36 C27 C28 120.37(19) . . ?
O4 C36 C27 125.40(19) . . ?
O4 C36 C35 116.4(2) . . ?
C27 C36 C35 118.2(2) . . ?
C36 C35 H35 119.5 . . ?
C34 C35 C36 121.0(2) . . ?
C34 C35 H35 119.5 . . ?
C33 C34 H34 118.8 . . ?
C35 C34 C33 122.4(2) . . ?
C35 C34 H34 118.8 . . ?
C33 C28 C27 118.7(2) . . ?
C29 C28 C33 117.6(2) . . ?
C29 C28 C27 123.7(2) . . ?
C28 C29 H29 119.1 . . ?
C30 C29 C28 121.8(3) . . ?
C30 C29 H29 119.1 . . ?
C29 C30 H30 119.8 . . ?
C29 C30 C31 120.3(3) . . ?
C31 C30 H30 119.8 . . ?
C30 C31 H31 120.1 . . ?
C32 C31 C30 119.8(3) . . ?
C32 C31 H31 120.1 . . ?
C33 C32 H32 119.2 . . ?
C31 C32 C33 121.6(3) . . ?
C31 C32 H32 119.2 . . ?
N1 C11 C7 124.2(2) . . ?
N1 C11 H11 114.8(17) . . ?
C7 C11 H11 121.0(17) . . ?
C11 C7 C6 119.0(2) . . ?
C8 C7 C11 120.9(2) . . ?
C8 C7 C6 120.03(19) . . ?
C1 C6 C7 118.7(2) . . ?
C5 C6 C7 123.6(2) . . ?
C5 C6 C1 117.8(2) . . ?
C6 C1 C2 118.9(2) . . ?
C10 C1 C6 119.2(2) . . ?
C10 C1 C2 121.9(2) . . ?
C1 C10 H10 118.7 . . ?
C9 C10 C1 122.5(2) . . ?
C9 C10 H10 118.7 . . ?
C10 C9 H9 119.5 . . ?
C10 C9 C8 121.0(2) . . ?
C8 C9 H9 119.5 . . ?
C7 C8 C9 118.5(2) . . ?
O1 C8 C7 125.39(19) . . ?
O1 C8 C9 116.1(2) . . ?
C8 O1 Cu1 129.03(14) . . ?
C1 C2 H2A 119.0 . . ?
C3 C2 C1 121.9(3) . . ?
C3 C2 H2A 119.0 . . ?
C2 C3 H3 120.3 . . ?
C2 C3 C4 119.4(3) . . ?
C4 C3 H3 120.3 . . ?
C3 C4 H4 119.7 . . ?
C5 C4 C3 120.7(3) . . ?
C5 C4 H4 119.7 . . ?
C6 C5 H5 119.3 . . ?
C4 C5 C6 121.4(3) . . ?
C4 C5 H5 119.3 . . ?
C46 N5 Cu1 122.13(18) . . ?
C46 N5 C42 116.8(2) . . ?
C42 N5 Cu1 120.71(18) . . ?
N5 C46 H46 118.6 . . ?
N5 C46 C45 122.8(3) . . ?
C45 C46 H46 118.6 . . ?
C46 C45 H45 120.2 . . ?
C44 C45 C46 119.7(3) . . ?
C44 C45 H45 120.2 . . ?
C45 C44 H44 120.6 . . ?
C43 C44 C45 118.8(3) . . ?
C43 C44 H44 120.6 . . ?
C44 C43 H43 120.2 . . ?
C44 C43 C42 119.5(3) . . ?
C42 C43 H43 120.2 . . ?
N5 C42 C43 122.4(3) . . ?
N5 C42 H42 118.8 . . ?
C43 C42 H42 118.8 . . ?
O5A Cl1A O6A 96.8(8) . . ?
O7A Cl1A O5A 102.6(8) . . ?
O7A Cl1A O6A 111.2(10) . . ?
O7A Cl1A O8A 117.4(10) . . ?
O8A Cl1A O5A 109.8(9) . . ?
O8A Cl1A O6A 116.1(7) . . ?

loop_
_geom_bond_atom_site_label_1
_geom_bond_atom_site_label_2
_geom_bond_distance
_geom_bond_site_symmetry_2
_geom_bond_publ_flag
Cu1 O2 1.9904(14) . ?
Cu1 N1 1.9139(18) . ?
Cu1 O1 1.8901(16) . ?
Cu1 N5 1.970(2) . ?
Cu2 O3 1.9362(14) . ?
Cu2 O4 1.9074(15) . ?
Cu2 N6 1.9917(17) . ?
Cu2 N4 1.9154(17) . ?
O2 C12 1.251(3) . ?
O3 C25 1.286(2) . ?
O4 C36 1.316(3) . ?
Cl1 O5 1.405(8) . ?
Cl1 O6 1.412(7) . ?
Cl1 O7 1.247(8) . ?
Cl1 O8 1.343(9) . ?
N1 N2 1.384(2) . ?
N1 C11 1.294(3) . ?
N2 H2 0.8600 . ?
N2 C12 1.330(3) . ?
N6 C37 1.339(3) . ?
N6 C41 1.338(3) . ?
N4 N3 1.400(2) . ?
N4 C26 1.287(3) . ?
N3 C25 1.315(3) . ?
C33 C34 1.404(4) . ?
C33 C28 1.413(3) . ?
C33 C32 1.423(4) . ?
C12 C13 1.483(3) . ?
C13 C18 1.388(3) . ?
C13 C14 1.405(3) . ?
C18 H18 0.9300 . ?
C18 C17 1.379(4) . ?
C17 H17 0.9300 . ?
C17 C16 1.370(4) . ?
C16 H16 0.9300 . ?
C16 C15 1.380(4) . ?
C15 H15 0.9300 . ?
C15 C14 1.394(3) . ?
C14 C19 1.495(3) . ?
C19 C24 1.399(3) . ?
C19 C20 1.397(3) . ?
C24 C23 1.392(3) . ?
C24 C25 1.487(3) . ?
C23 H23 0.9300 . ?
C23 C22 1.376(4) . ?
C22 H22 0.9300 . ?
C22 C21 1.373(4) . ?
C21 H21 0.9300 . ?
C21 C20 1.376(4) . ?
C20 H20 0.9300 . ?
C37 H37 0.9300 . ?
C37 C38 1.375(3) . ?
C38 H38 0.9300 . ?
C38 C39 1.364(4) . ?
C39 H39 0.9300 . ?
C39 C40 1.372(4) . ?
C40 H40 0.9300 . ?
C40 C41 1.374(3) . ?
C41 H41 0.9300 . ?
C26 C27 1.425(3) . ?
C26 H26 0.94(2) . ?
C27 C36 1.411(3) . ?
C27 C28 1.455(3) . ?
C36 C35 1.433(3) . ?
C35 H35 0.9300 . ?
C35 C34 1.358(4) . ?
C34 H34 0.9300 . ?
C28 C29 1.405(3) . ?
C29 H29 0.9300 . ?
C29 C30 1.375(3) . ?
C30 H30 0.9300 . ?
C30 C31 1.388(4) . ?
C31 H31 0.9300 . ?
C31 C32 1.348(4) . ?
C32 H32 0.9300 . ?
C11 C7 1.413(3) . ?
C11 H11 0.86(3) . ?
C7 C6 1.460(3) . ?
C7 C8 1.409(3) . ?
C6 C1 1.414(3) . ?
C6 C5 1.410(4) . ?
C1 C10 1.407(4) . ?
C1 C2 1.421(4) . ?
C10 H10 0.9300 . ?
C10 C9 1.350(4) . ?
C9 H9 0.9300 . ?
C9 C8 1.432(3) . ?
C8 O1 1.307(3) . ?
C2 H2A 0.9300 . ?
C2 C3 1.348(4) . ?
C3 H3 0.9300 . ?
C3 C4 1.394(4) . ?
C4 H4 0.9300 . ?
C4 C5 1.374(4) . ?
C5 H5 0.9300 . ?
N5 C46 1.331(3) . ?
N5 C42 1.341(3) . ?
C46 H46 0.9300 . ?
C46 C45 1.373(4) . ?
C45 H45 0.9300 . ?
C45 C44 1.353(4) . ?
C44 H44 0.9300 . ?
C44 C43 1.346(4) . ?
C43 H43 0.9300 . ?
C43 C42 1.382(4) . ?
C42 H42 0.9300 . ?
Cl1A O5A 1.377(10) . ?
Cl1A O6A 1.402(10) . ?
Cl1A O7A 1.298(9) . ?
Cl1A O8A 1.339(10) . ?

loop_
_geom_torsion_atom_site_label_1
_geom_torsion_atom_site_label_2
_geom_torsion_atom_site_label_3
_geom_torsion_atom_site_label_4
_geom_torsion
_geom_torsion_site_symmetry_1
_geom_torsion_site_symmetry_2
_geom_torsion_site_symmetry_3
_geom_torsion_site_symmetry_4
_geom_torsion_publ_flag
Cu1 O2 C12 N2 6.6(2) . . . . ?
Cu1 O2 C12 C13 -171.91(16) . . . . ?
Cu1 N1 N2 C12 -3.7(2) . . . . ?
Cu1 N1 C11 C7 4.0(3) . . . . ?
Cu1 N5 C46 C45 -173.7(3) . . . . ?
Cu1 N5 C42 C43 171.5(3) . . . . ?
Cu2 O3 C25 N3 -2.8(3) . . . . ?
Cu2 O3 C25 C24 176.66(15) . . . . ?
Cu2 O4 C36 C27 -2.4(3) . . . . ?
Cu2 O4 C36 C35 179.16(16) . . . . ?
Cu2 N6 C37 C38 -177.57(19) . . . . ?
Cu2 N6 C41 C40 178.2(2) . . . . ?
Cu2 N4 N3 C25 -1.3(2) . . . . ?
Cu2 N4 C26 C27 3.7(3) . . . . ?
O2 C12 C13 C18 -137.5(2) . . . . ?
O2 C12 C13 C14 44.5(3) . . . . ?
O4 C36 C35 C34 176.8(2) . . . . ?
N1 Cu1 O1 C8 -2.1(2) . . . . ?
N1 N2 C12 O2 -2.1(3) . . . . ?
N1 N2 C12 C13 176.47(18) . . . . ?
N1 C11 C7 C6 180.0(2) . . . . ?
N1 C11 C7 C8 -1.0(3) . . . . ?
N2 N1 C11 C7 176.85(19) . . . . ?
N2 C12 C13 C18 43.9(3) . . . . ?
N2 C12 C13 C14 -134.1(2) . . . . ?
N6 C37 C38 C39 -0.9(4) . . . . ?
N4 N3 C25 O3 2.7(3) . . . . ?
N4 N3 C25 C24 -176.70(17) . . . . ?
N4 C26 C27 C36 -0.5(3) . . . . ?
N4 C26 C27 C28 175.6(2) . . . . ?
N3 N4 C26 C27 -177.63(19) . . . . ?
C33 C28 C29 C30 0.9(3) . . . . ?
C12 C13 C18 C17 -178.3(3) . . . . ?
C12 C13 C14 C15 176.4(2) . . . . ?
C12 C13 C14 C19 -5.3(3) . . . . ?
C13 C18 C17 C16 2.0(5) . . . . ?
C13 C14 C19 C24 51.2(3) . . . . ?
C13 C14 C19 C20 -129.6(2) . . . . ?
C18 C13 C14 C15 -1.5(3) . . . . ?
C18 C13 C14 C19 176.7(2) . . . . ?
C18 C17 C16 C15 -1.8(5) . . . . ?
C17 C16 C15 C14 -0.1(5) . . . . ?
C16 C15 C14 C13 1.7(4) . . . . ?
C16 C15 C14 C19 -176.6(3) . . . . ?
C15 C14 C19 C24 -130.6(2) . . . . ?
C15 C14 C19 C20 48.6(3) . . . . ?
C14 C13 C18 C17 -0.3(4) . . . . ?
C14 C19 C24 C23 -179.9(2) . . . . ?
C14 C19 C24 C25 3.2(3) . . . . ?
C14 C19 C20 C21 -179.1(2) . . . . ?
C19 C24 C23 C22 -1.1(4) . . . . ?
C19 C24 C25 O3 42.4(3) . . . . ?
C19 C24 C25 N3 -138.1(2) . . . . ?
C24 C19 C20 C21 0.2(4) . . . . ?
C24 C23 C22 C21 0.3(4) . . . . ?
C23 C24 C25 O3 -134.5(2) . . . . ?
C23 C24 C25 N3 45.0(3) . . . . ?
C23 C22 C21 C20 0.8(5) . . . . ?
C22 C21 C20 C19 -1.1(4) . . . . ?
C20 C19 C24 C23 0.8(3) . . . . ?
C20 C19 C24 C25 -176.0(2) . . . . ?
C25 C24 C23 C22 175.9(2) . . . . ?
C37 N6 C41 C40 -0.5(4) . . . . ?
C37 C38 C39 C40 0.2(4) . . . . ?
C38 C39 C40 C41 0.4(4) . . . . ?
C39 C40 C41 N6 -0.3(4) . . . . ?
C41 N6 C37 C38 1.1(3) . . . . ?
C26 N4 N3 C25 179.89(19) . . . . ?
C26 C27 C36 O4 -0.2(3) . . . . ?
C26 C27 C36 C35 178.3(2) . . . . ?
C26 C27 C28 C33 -177.06(19) . . . . ?
C26 C27 C28 C29 0.7(3) . . . . ?
C27 C36 C35 C34 -1.8(4) . . . . ?
C27 C28 C29 C30 -176.9(2) . . . . ?
C36 C27 C28 C33 -0.9(3) . . . . ?
C36 C27 C28 C29 176.9(2) . . . . ?
C36 C35 C34 C33 -0.1(4) . . . . ?
C34 C33 C28 C27 -1.0(3) . . . . ?
C34 C33 C28 C29 -178.9(2) . . . . ?
C34 C33 C32 C31 178.5(3) . . . . ?
C28 C33 C34 C35 1.5(4) . . . . ?
C28 C33 C32 C31 0.8(4) . . . . ?
C28 C27 C36 O4 -176.2(2) . . . . ?
C28 C27 C36 C35 2.2(3) . . . . ?
C28 C29 C30 C31 -0.2(4) . . . . ?
C29 C30 C31 C32 -0.2(4) . . . . ?
C30 C31 C32 C33 -0.1(5) . . . . ?
C32 C33 C34 C35 -176.1(3) . . . . ?
C32 C33 C28 C27 176.7(2) . . . . ?
C32 C33 C28 C29 -1.2(3) . . . . ?
C11 N1 N2 C12 -177.85(19) . . . . ?
C11 C7 C6 C1 -178.1(2) . . . . ?
C11 C7 C6 C5 2.8(3) . . . . ?
C11 C7 C8 C9 177.1(2) . . . . ?
C11 C7 C8 O1 -3.6(3) . . . . ?
C7 C6 C1 C10 0.2(3) . . . . ?
C7 C6 C1 C2 179.8(2) . . . . ?
C7 C6 C5 C4 179.4(2) . . . . ?
C7 C8 O1 Cu1 5.1(3) . . . . ?
C6 C7 C8 C9 -3.8(3) . . . . ?
C6 C7 C8 O1 175.4(2) . . . . ?
C6 C1 C10 C9 -2.2(4) . . . . ?
C6 C1 C2 C3 1.5(4) . . . . ?
C1 C6 C5 C4 0.2(4) . . . . ?
C1 C10 C9 C8 1.2(4) . . . . ?
C1 C2 C3 C4 -1.1(5) . . . . ?
C10 C1 C2 C3 -178.9(3) . . . . ?
C10 C9 C8 C7 1.9(3) . . . . ?
C10 C9 C8 O1 -177.4(2) . . . . ?
C9 C8 O1 Cu1 -175.62(16) . . . . ?
C8 C7 C6 C1 2.8(3) . . . . ?
C8 C7 C6 C5 -176.3(2) . . . . ?
C2 C1 C10 C9 178.2(2) . . . . ?
C2 C3 C4 C5 0.3(5) . . . . ?
C3 C4 C5 C6 0.1(4) . . . . ?
C5 C6 C1 C10 179.4(2) . . . . ?
C5 C6 C1 C2 -1.0(3) . . . . ?
N5 Cu1 O1 C8 174.74(19) . . . . ?
N5 C46 C45 C44 1.8(6) . . . . ?
C46 N5 C42 C43 -1.4(5) . . . . ?
C46 C45 C44 C43 -0.3(6) . . . . ?
C45 C44 C43 C42 -1.9(5) . . . . ?
C44 C43 C42 N5 2.8(5) . . . . ?
C42 N5 C46 C45 -1.0(5) . . . . ?
